data_4125979
loop_
_publ_author_name
'Margulieux, Grant W.'
'Bezdek, M\'at\'e J'
'Turner, Zo\"e R'
'Chirik, Paul J.'

_publ_section_title
;
 Ammonia Activation, H2 Evolution and Nitride Formation from a Molybdenum
 Complex with a Chemically and Redox Noninnocent Ligand.
;
_journal_issue 17
_journal_name_full 'Journal of the American Chemical Society'
_journal_page_first 6110
_journal_page_last 6113
_journal_paper_doi 10.1021/jacs.7b03070
_journal_volume 139
_journal_year 2017
_chemical_formula_sum 'C35 H47 Mo N4'
_chemical_formula_weight 619.70
_space_group_crystal_system triclinic
_space_group_IT_number 2
_space_group_name_Hall '-P 1'
_space_group_name_H-M_alt 'P -1'
_symmetry_space_group_name_Hall '-P 1'
_symmetry_space_group_name_H-M 'P -1'
_atom_sites_solution_hydrogens mixed
_audit_creation_method SHELXL-2014
_audit_update_record
;
2017-04-11 # Formatted by publCIF
;
_cell_angle_alpha 106.183(2)
_cell_angle_beta 104.153(2)
_cell_angle_gamma 104.603(2)
_cell_formula_units_Z 2
_cell_length_a 8.7438(7)
_cell_length_b 13.7953(11)
_cell_length_c 15.4416(13)
_cell_measurement_reflns_used 9127
_cell_measurement_temperature 100(2)
_cell_measurement_theta_max 66.56
_cell_measurement_theta_min 3.17
_cell_volume 1628.7(2)
_computing_cell_refinement 'Bruker SAINT'
_computing_data_collection 'Bruker APEX3'
_computing_data_reduction 'Bruker SAINT'
_computing_molecular_graphics 'ORTEP3 (Farraguia, 1994)'
_computing_structure_refinement 'SHELXL-97 (Sheldrick, 2008)'
_computing_structure_solution 'SHELXT (Sheldrick 2016)'
_diffrn_ambient_temperature 100(2)
_diffrn_measured_fraction_theta_full 0.970
_diffrn_measured_fraction_theta_max 0.991
_diffrn_measurement_device_type 'Bruker D8 Venture Photon 100 CMOS'
_diffrn_measurement_method 'phi and omega scans'
_diffrn_radiation_source 'I\mS microfocus source'
_diffrn_radiation_type CuK\a
_diffrn_radiation_wavelength 1.54178
_diffrn_reflns_av_R_equivalents 0.0243
_diffrn_reflns_av_unetI/netI 0.0118
_diffrn_reflns_Laue_measured_fraction_full 0.970
_diffrn_reflns_Laue_measured_fraction_max 0.991
_diffrn_reflns_limit_h_max 10
_diffrn_reflns_limit_h_min -9
_diffrn_reflns_limit_k_max 16
_diffrn_reflns_limit_k_min -16
_diffrn_reflns_limit_l_max 18
_diffrn_reflns_limit_l_min -18
_diffrn_reflns_number 47664
_diffrn_reflns_point_group_measured_fraction_full 0.970
_diffrn_reflns_point_group_measured_fraction_max 0.991
_diffrn_reflns_theta_full 67.679
_diffrn_reflns_theta_max 66.739
_diffrn_reflns_theta_min 3.167
_exptl_absorpt_coefficient_mu 3.496
_exptl_absorpt_correction_T_max 0.7528
_exptl_absorpt_correction_T_min 0.6914
_exptl_absorpt_correction_type multi-scan
_exptl_absorpt_process_details 'TWINABS BRUKER AXS'
_exptl_crystal_colour orange
_exptl_crystal_density_diffrn 1.264
_exptl_crystal_description block
_exptl_crystal_F_000 654
_exptl_crystal_size_max 0.128
_exptl_crystal_size_mid 0.113
_exptl_crystal_size_min 0.078
_refine_diff_density_max 2.035
_refine_diff_density_min -0.493
_refine_diff_density_rms 0.072
_refine_ls_extinction_method none
_refine_ls_goodness_of_fit_ref 1.069
_refine_ls_hydrogen_treatment mixed
_refine_ls_matrix_type full
_refine_ls_number_parameters 373
_refine_ls_number_reflns 5725
_refine_ls_number_restraints 0
_refine_ls_restrained_S_all 1.069
_refine_ls_R_factor_all 0.0349
_refine_ls_R_factor_gt 0.0344
_refine_ls_shift/su_max 0.002
_refine_ls_shift/su_mean 0.000
_refine_ls_structure_factor_coef Fsqd
_refine_ls_weighting_details 'w=1/[\s^2^(Fo^2^)+(0.0436P)^2^+2.2327P] where P=(Fo^2^+2Fc^2^)/3'
_refine_ls_weighting_scheme calc
_refine_ls_wR_factor_gt 0.0872
_refine_ls_wR_factor_ref 0.0876
_reflns_Friedel_coverage 0.000
_reflns_number_gt 5621
_reflns_number_total 5725
_reflns_threshold_expression 'I > 2\s(I)'
_cod_data_source_file ja7b03070_si_002.cif
_cod_data_source_block mb32
_cod_depositor_comments 'Adding full bibliography for 4125975--4125979.cif.'
_cod_database_code 4125979
_shelx_space_group_comment
;
The symmetry employed for this shelxl refinement is uniquely defined
by the following loop, which should always be used as a source of
symmetry information in preference to the above space-group names.
They are only intended as comments.
;
_shelx_estimated_absorpt_t_min 0.663
_shelx_estimated_absorpt_t_max 0.772
_shelxl_version_number 2014-3

loop_
_space_group_symop_operation_xyz
'x, y, z'
'-x, -y, -z'

loop_
_atom_site_label
_atom_site_type_symbol
_atom_site_fract_x
_atom_site_fract_y
_atom_site_fract_z
_atom_site_U_iso_or_equiv
_atom_site_adp_type
_atom_site_occupancy
_atom_site_site_symmetry_order
_atom_site_calc_flag
_atom_site_refinement_flags_posn
_atom_site_refinement_flags_adp
C1 C 1.1768(4) 0.5192(3) 0.7825(3) 0.0606(10) Uani 1 1 d . .
H1A H 1.2663 0.5560 0.8430 0.091 Uiso 1 1 calc R U
H1B H 1.2202 0.4884 0.7343 0.091 Uiso 1 1 calc R U
H1C H 1.1282 0.5691 0.7652 0.091 Uiso 1 1 calc R U
C2 C 1.0466(3) 0.4328(2) 0.7903(2) 0.0368(6) Uani 1 1 d . .
C3 C 1.0701(3) 0.4153(2) 0.8800(2) 0.0329(6) Uani 1 1 d . .
C4 C 1.2059(4) 0.4742(2) 0.9639(2) 0.0413(7) Uani 1 1 d . .
H4 H 1.2899 0.5331 0.9668 0.050 Uiso 1 1 calc R U
C5 C 1.2160(4) 0.4450(2) 1.0436(2) 0.0392(6) Uani 1 1 d . .
H5 H 1.3060 0.4844 1.1004 0.047 Uiso 1 1 calc R U
C6 C 1.0912(4) 0.3569(2) 1.03762(19) 0.0347(6) Uani 1 1 d . .
H6 H 1.0984 0.3353 1.0900 0.042 Uiso 1 1 calc R U
C7 C 0.9544(3) 0.3003(2) 0.95354(17) 0.0287(5) Uani 1 1 d . .
C8 C 0.8158(3) 0.2073(2) 0.93710(18) 0.0296(5) Uani 1 1 d . .
C9 C 0.8082(4) 0.1638(3) 1.0144(2) 0.0426(7) Uani 1 1 d . .
H9A H 0.9051 0.2067 1.0705 0.064 Uiso 1 1 calc R U
H9B H 0.7084 0.1657 1.0294 0.064 Uiso 1 1 calc R U
H9C H 0.8061 0.0910 0.9933 0.064 Uiso 1 1 calc R U
C10 C 0.8730(3) 0.3788(2) 0.62801(18) 0.0308(6) Uani 1 1 d . .
C11 C 0.9059(4) 0.3105(2) 0.5542(2) 0.0387(6) Uani 1 1 d . .
C12 C 0.8630(4) 0.3201(3) 0.4648(2) 0.0456(7) Uani 1 1 d . .
H12 H 0.8835 0.2754 0.4148 0.055 Uiso 1 1 calc R U
C13 C 0.7911(4) 0.3942(3) 0.4490(2) 0.0471(8) Uani 1 1 d . .
H13 H 0.7626 0.3988 0.3885 0.057 Uiso 1 1 calc R U
C14 C 0.7610(4) 0.4615(2) 0.5220(2) 0.0421(7) Uani 1 1 d . .
H14 H 0.7129 0.5115 0.5105 0.050 Uiso 1 1 calc R U
C15 C 0.8017(3) 0.4558(2) 0.61355(19) 0.0334(6) Uani 1 1 d . .
C16 C 0.7691(4) 0.5328(2) 0.6923(2) 0.0404(7) Uani 1 1 d . .
H16 H 0.8095 0.5190 0.7511 0.049 Uiso 1 1 calc R U
C17 C 0.8690(6) 0.6495(3) 0.7107(3) 0.0679(12) Uani 1 1 d . .
H17A H 0.8468 0.6971 0.7608 0.102 Uiso 1 1 calc R U
H17B H 0.9869 0.6600 0.7297 0.102 Uiso 1 1 calc R U
H17C H 0.8360 0.6644 0.6532 0.102 Uiso 1 1 calc R U
C18 C 0.5832(5) 0.5162(3) 0.6715(3) 0.0599(9) Uani 1 1 d . .
H18A H 0.5689 0.5667 0.7233 0.090 Uiso 1 1 calc R U
H18B H 0.5392 0.5271 0.6130 0.090 Uiso 1 1 calc R U
H18C H 0.5243 0.4444 0.6652 0.090 Uiso 1 1 calc R U
C19 C 0.9881(5) 0.2293(3) 0.5699(3) 0.0530(8) Uani 1 1 d . .
H19 H 0.9699 0.2144 0.6258 0.064 Uiso 1 1 calc R U
C20 C 1.1761(5) 0.2747(5) 0.5916(3) 0.0800(14) Uani 1 1 d . .
H20A H 1.2256 0.2222 0.6013 0.120 Uiso 1 1 calc R U
H20B H 1.1972 0.2924 0.5388 0.120 Uiso 1 1 calc R U
H20C H 1.2244 0.3383 0.6485 0.120 Uiso 1 1 calc R U
C21 C 0.9114(6) 0.1219(4) 0.4836(3) 0.0781(13) Uani 1 1 d . .
H21A H 0.7925 0.0936 0.4702 0.117 Uiso 1 1 calc R U
H21B H 0.9322 0.1339 0.4285 0.117 Uiso 1 1 calc R U
H21C H 0.9618 0.0715 0.4983 0.117 Uiso 1 1 calc R U
C22 C 0.5600(3) 0.0715(2) 0.82888(18) 0.0329(6) Uani 1 1 d . .
C23 C 0.5679(4) -0.0298(2) 0.7851(2) 0.0363(6) Uani 1 1 d . .
C24 C 0.4297(4) -0.1196(3) 0.7646(2) 0.0544(9) Uani 1 1 d . .
H24 H 0.4314 -0.1880 0.7358 0.065 Uiso 1 1 calc R U
C25 C 0.2885(5) -0.1078(4) 0.7871(3) 0.0752(15) Uani 1 1 d . .
H25 H 0.1961 -0.1682 0.7725 0.090 Uiso 1 1 calc R U
C26 C 0.2861(5) -0.0082(5) 0.8302(3) 0.0699(12) Uani 1 1 d . .
H26 H 0.1917 -0.0020 0.8455 0.084 Uiso 1 1 calc R U
C27 C 0.4183(4) 0.0836(3) 0.8520(2) 0.0497(8) Uani 1 1 d . .
C28 C 0.4076(5) 0.1925(4) 0.8997(3) 0.0652(11) Uani 1 1 d . .
H28 H 0.5124 0.2476 0.9093 0.078 Uiso 1 1 calc R U
C29 C 0.3891(7) 0.2055(5) 0.9990(3) 0.0914(17) Uani 1 1 d . .
H29A H 0.3827 0.2751 1.0271 0.137 Uiso 1 1 calc R U
H29B H 0.2886 0.1510 0.9916 0.137 Uiso 1 1 calc R U
H29C H 0.4845 0.1984 1.0398 0.137 Uiso 1 1 calc R U
C30 C 0.2625(6) 0.2115(5) 0.8359(3) 0.0932(18) Uani 1 1 d . .
H30A H 0.2584 0.2808 0.8677 0.140 Uiso 1 1 calc R U
H30B H 0.2797 0.2086 0.7763 0.140 Uiso 1 1 calc R U
H30C H 0.1585 0.1569 0.8237 0.140 Uiso 1 1 calc R U
C31 C 0.7223(4) -0.0434(2) 0.7628(2) 0.0403(7) Uani 1 1 d . .
H31 H 0.7929 0.0265 0.7670 0.048 Uiso 1 1 calc R U
C32 C 0.8237(4) -0.0773(3) 0.8376(3) 0.0511(8) Uani 1 1 d . .
H32A H 0.9212 -0.0857 0.8229 0.077 Uiso 1 1 calc R U
H32B H 0.8581 -0.0231 0.9000 0.077 Uiso 1 1 calc R U
H32C H 0.7554 -0.1442 0.8368 0.077 Uiso 1 1 calc R U
C33 C 0.6812(6) -0.1243(3) 0.6623(3) 0.0613(10) Uani 1 1 d . .
H33A H 0.7834 -0.1295 0.6523 0.092 Uiso 1 1 calc R U
H33B H 0.6110 -0.1935 0.6562 0.092 Uiso 1 1 calc R U
H33C H 0.6234 -0.1007 0.6154 0.092 Uiso 1 1 calc R U
C34 C 0.5833(4) 0.1830(2) 0.5995(2) 0.0384(6) Uani 1 1 d . .
C35 C 0.5161(4) 0.1147(2) 0.6441(2) 0.0386(6) Uani 1 1 d . .
N1 N 0.9066(3) 0.36678(17) 0.71993(15) 0.0290(5) Uani 1 1 d . .
N2 N 0.9437(3) 0.33098(17) 0.87592(15) 0.0280(4) Uani 1 1 d . .
N3 N 0.6999(3) 0.16578(17) 0.85017(15) 0.0276(4) Uani 1 1 d . .
N4 N 0.5984(3) 0.3318(2) 0.78095(18) 0.0402(6) Uani 1 1 d . .
Mo1 Mo 0.71730(2) 0.25945(2) 0.75598(2) 0.02641(8) Uani 1 1 d . .
H34A H 0.508(4) 0.228(2) 0.575(2) 0.032 Uiso 1 1 d . U
H34B H 0.660(4) 0.162(2) 0.566(2) 0.032 Uiso 1 1 d . U
H35A H 0.397(4) 0.108(2) 0.649(2) 0.032 Uiso 1 1 d . U
H35B H 0.551(4) 0.050(2) 0.635(2) 0.032 Uiso 1 1 d . U

loop_
_atom_site_aniso_label
_atom_site_aniso_U_11
_atom_site_aniso_U_22
_atom_site_aniso_U_33
_atom_site_aniso_U_23
_atom_site_aniso_U_13
_atom_site_aniso_U_12
C1 0.0443(19) 0.071(2) 0.0473(19) 0.0368(18) -0.0029(15) -0.0095(17)
C2 0.0321(14) 0.0396(15) 0.0365(15) 0.0212(12) 0.0050(12) 0.0068(12)
C3 0.0318(14) 0.0344(14) 0.0337(14) 0.0162(12) 0.0070(11) 0.0129(11)
C4 0.0398(16) 0.0393(15) 0.0374(15) 0.0148(13) 0.0033(12) 0.0098(13)
C5 0.0428(16) 0.0415(16) 0.0260(13) 0.0071(12) 0.0017(12) 0.0180(13)
C6 0.0467(16) 0.0408(15) 0.0242(13) 0.0124(11) 0.0128(11) 0.0260(13)
C7 0.0386(14) 0.0345(13) 0.0230(12) 0.0125(10) 0.0131(11) 0.0241(12)
C8 0.0387(14) 0.0385(14) 0.0247(12) 0.0167(11) 0.0160(11) 0.0237(12)
C9 0.0519(18) 0.0549(18) 0.0294(14) 0.0225(13) 0.0153(13) 0.0224(15)
C10 0.0272(13) 0.0343(14) 0.0266(13) 0.0157(11) 0.0048(10) 0.0027(11)
C11 0.0342(15) 0.0460(16) 0.0397(15) 0.0206(13) 0.0160(12) 0.0110(12)
C12 0.0476(18) 0.0527(18) 0.0323(15) 0.0139(14) 0.0174(13) 0.0080(14)
C13 0.0508(18) 0.0489(18) 0.0269(14) 0.0184(13) 0.0015(13) -0.0011(14)
C14 0.0469(17) 0.0346(15) 0.0303(14) 0.0161(12) -0.0033(12) 0.0016(13)
C15 0.0328(14) 0.0284(13) 0.0283(13) 0.0132(11) 0.0001(11) -0.0003(11)
C16 0.0569(19) 0.0288(14) 0.0314(14) 0.0147(11) 0.0052(13) 0.0130(13)
C17 0.117(4) 0.0291(16) 0.0421(19) 0.0152(14) 0.014(2) 0.0104(19)
C18 0.068(2) 0.062(2) 0.059(2) 0.0250(18) 0.0149(18) 0.0399(19)
C19 0.057(2) 0.074(2) 0.055(2) 0.0350(18) 0.0341(17) 0.0390(18)
C20 0.052(2) 0.143(4) 0.076(3) 0.063(3) 0.029(2) 0.052(3)
C21 0.093(3) 0.083(3) 0.079(3) 0.027(2) 0.036(3) 0.060(3)
C22 0.0306(14) 0.0487(16) 0.0267(13) 0.0224(12) 0.0107(11) 0.0151(12)
C23 0.0360(15) 0.0417(15) 0.0319(14) 0.0204(12) 0.0104(11) 0.0077(12)
C24 0.054(2) 0.0523(19) 0.0423(18) 0.0249(15) 0.0067(15) -0.0055(16)
C25 0.039(2) 0.111(4) 0.052(2) 0.048(2) 0.0030(16) -0.021(2)
C26 0.0351(19) 0.124(4) 0.060(2) 0.054(3) 0.0215(17) 0.016(2)
C27 0.0395(17) 0.090(3) 0.0426(17) 0.0412(18) 0.0232(14) 0.0309(17)
C28 0.064(2) 0.113(3) 0.064(2) 0.050(2) 0.045(2) 0.062(2)
C29 0.103(4) 0.160(5) 0.066(3) 0.058(3) 0.057(3) 0.090(4)
C30 0.094(3) 0.175(5) 0.083(3) 0.077(4) 0.060(3) 0.102(4)
C31 0.0507(18) 0.0264(13) 0.0489(17) 0.0152(12) 0.0236(14) 0.0131(12)
C32 0.0411(17) 0.0481(18) 0.0548(19) 0.0134(15) 0.0087(15) 0.0134(14)
C33 0.092(3) 0.054(2) 0.049(2) 0.0181(17) 0.0255(19) 0.042(2)
C34 0.0354(15) 0.0453(16) 0.0302(14) 0.0146(12) 0.0072(12) 0.0099(13)
C35 0.0408(16) 0.0393(16) 0.0327(14) 0.0157(12) 0.0071(12) 0.0111(13)
N1 0.0288(11) 0.0307(11) 0.0290(11) 0.0165(9) 0.0071(9) 0.0088(9)
N2 0.0336(11) 0.0318(11) 0.0252(10) 0.0142(9) 0.0096(9) 0.0179(9)
N3 0.0335(11) 0.0338(11) 0.0248(10) 0.0145(9) 0.0130(9) 0.0196(9)
N4 0.0361(13) 0.0446(14) 0.0428(14) 0.0214(11) 0.0074(11) 0.0179(11)
Mo1 0.03054(13) 0.02731(12) 0.02394(12) 0.01352(9) 0.00720(8) 0.01136(9)

loop_
_atom_type_symbol
_atom_type_description
_atom_type_scat_dispersion_real
_atom_type_scat_dispersion_imag
_atom_type_scat_source
C C 0.0181 0.0091 'International Tables Vol C Tables 4.2.6.8 and 6.1.1.4'
H H 0.0000 0.0000 'International Tables Vol C Tables 4.2.6.8 and 6.1.1.4'
N N 0.0311 0.0180 'International Tables Vol C Tables 4.2.6.8 and 6.1.1.4'
Mo Mo -0.0483 2.7339 'International Tables Vol C Tables 4.2.6.8 and 6.1.1.4'

loop_
_geom_angle_atom_site_label_1
_geom_angle_atom_site_label_2
_geom_angle_atom_site_label_3
_geom_angle
N1 C2 C3 115.3(2)
N1 C2 C1 125.0(3)
C3 C2 C1 119.7(3)
N2 C3 C4 120.6(3)
N2 C3 C2 113.4(2)
C4 C3 C2 126.0(3)
C3 C4 C5 119.8(3)
C6 C5 C4 119.2(3)
C5 C6 C7 120.1(2)
N2 C7 C6 120.3(3)
N2 C7 C8 113.6(2)
C6 C7 C8 126.2(2)
N3 C8 C7 115.4(2)
N3 C8 C9 124.3(3)
C7 C8 C9 120.3(2)
C11 C10 C15 121.6(2)
C11 C10 N1 119.4(2)
C15 C10 N1 118.9(2)
C12 C11 C10 118.0(3)
C12 C11 C19 120.0(3)
C10 C11 C19 122.0(3)
C13 C12 C11 121.2(3)
C14 C13 C12 120.3(3)
C13 C14 C15 121.1(3)
C14 C15 C10 117.8(3)
C14 C15 C16 119.2(3)
C10 C15 C16 123.0(2)
C15 C16 C18 112.5(3)
C15 C16 C17 110.7(3)
C18 C16 C17 110.8(3)
C20 C19 C11 110.8(3)
C20 C19 C21 109.9(3)
C11 C19 C21 112.3(3)
C23 C22 C27 121.9(3)
C23 C22 N3 119.1(2)
C27 C22 N3 119.0(3)
C24 C23 C22 117.7(3)
C24 C23 C31 120.1(3)
C22 C23 C31 122.1(2)
C23 C24 C25 120.5(4)
C26 C25 C24 120.0(3)
C25 C26 C27 122.3(4)
C26 C27 C22 117.5(4)
C26 C27 C28 119.8(3)
C22 C27 C28 122.7(3)
C27 C28 C30 111.1(4)
C27 C28 C29 111.7(4)
C30 C28 C29 110.2(3)
C23 C31 C33 113.3(3)
C23 C31 C32 110.0(3)
C33 C31 C32 109.7(3)
C35 C34 Mo1 71.32(16)
C34 C35 Mo1 71.50(17)
C2 N1 C10 118.9(2)
C2 N1 Mo1 117.52(17)
C10 N1 Mo1 122.88(16)
C3 N2 C7 119.9(2)
C3 N2 Mo1 119.98(16)
C7 N2 Mo1 119.66(18)
C8 N3 C22 118.0(2)
C8 N3 Mo1 117.39(18)
C22 N3 Mo1 124.04(16)
N4 Mo1 N2 105.44(10)
N4 Mo1 N3 101.91(10)
N2 Mo1 N3 72.23(8)
N4 Mo1 C35 97.70(12)
N2 Mo1 C35 150.16(10)
N3 Mo1 C35 84.90(10)
N4 Mo1 C34 97.31(12)
N2 Mo1 C34 150.78(10)
N3 Mo1 C34 120.99(10)
C35 Mo1 C34 37.18(11)
N4 Mo1 N1 102.43(11)
N2 Mo1 N1 71.91(8)
N3 Mo1 N1 140.78(8)
C35 Mo1 N1 121.39(10)
C34 Mo1 N1 85.62(10)

loop_
_geom_bond_atom_site_label_1
_geom_bond_atom_site_label_2
_geom_bond_distance
C1 C2 1.481(4)
C2 N1 1.321(4)
C2 C3 1.446(4)
C3 N2 1.362(4)
C3 C4 1.387(4)
C4 C5 1.387(4)
C5 C6 1.377(4)
C6 C7 1.389(4)
C7 N2 1.369(3)
C7 C8 1.436(4)
C8 N3 1.331(3)
C8 C9 1.486(4)
C10 C11 1.402(4)
C10 C15 1.402(4)
C10 N1 1.442(3)
C11 C12 1.393(4)
C11 C19 1.518(4)
C12 C13 1.375(5)
C13 C14 1.374(5)
C14 C15 1.400(4)
C15 C16 1.514(4)
C16 C18 1.521(5)
C16 C17 1.532(4)
C19 C20 1.517(5)
C19 C21 1.544(6)
C22 C23 1.400(4)
C22 C27 1.406(4)
C22 N3 1.435(4)
C23 C24 1.391(4)
C23 C31 1.515(4)
C24 C25 1.396(6)
C25 C26 1.357(7)
C26 C27 1.374(6)
C27 C28 1.515(6)
C28 C30 1.533(5)
C28 C29 1.546(5)
C31 C33 1.530(4)
C31 C32 1.532(5)
C34 C35 1.410(4)
C34 Mo1 2.213(3)
C35 Mo1 2.211(3)
N1 Mo1 2.217(2)
N2 Mo1 2.128(2)
N3 Mo1 2.206(2)
N4 Mo1 1.653(2)

loop_
_geom_torsion_atom_site_label_1
_geom_torsion_atom_site_label_2
_geom_torsion_atom_site_label_3
_geom_torsion_atom_site_label_4
_geom_torsion
N1 C2 C3 N2 1.4(4)
C1 C2 C3 N2 -177.8(3)
N1 C2 C3 C4 -179.6(3)
C1 C2 C3 C4 1.1(5)
N2 C3 C4 C5 2.1(4)
C2 C3 C4 C5 -176.8(3)
C3 C4 C5 C6 0.7(4)
C4 C5 C6 C7 -2.0(4)
C5 C6 C7 N2 0.7(4)
C5 C6 C7 C8 179.9(2)
N2 C7 C8 N3 0.0(3)
C6 C7 C8 N3 -179.3(2)
N2 C7 C8 C9 -179.8(2)
C6 C7 C8 C9 0.9(4)
C15 C10 C11 C12 -1.0(4)
N1 C10 C11 C12 176.4(2)
C15 C10 C11 C19 178.0(3)
N1 C10 C11 C19 -4.7(4)
C10 C11 C12 C13 0.2(4)
C19 C11 C12 C13 -178.9(3)
C11 C12 C13 C14 0.5(5)
C12 C13 C14 C15 -0.4(5)
C13 C14 C15 C10 -0.4(4)
C13 C14 C15 C16 179.0(3)
C11 C10 C15 C14 1.1(4)
N1 C10 C15 C14 -176.2(2)
C11 C10 C15 C16 -178.2(3)
N1 C10 C15 C16 4.4(4)
C14 C15 C16 C18 64.1(3)
C10 C15 C16 C18 -116.6(3)
C14 C15 C16 C17 -60.5(4)
C10 C15 C16 C17 118.9(3)
C12 C11 C19 C20 83.3(4)
C10 C11 C19 C20 -95.6(4)
C12 C11 C19 C21 -40.0(4)
C10 C11 C19 C21 141.0(3)
C27 C22 C23 C24 0.1(4)
N3 C22 C23 C24 -179.4(2)
C27 C22 C23 C31 -178.1(3)
N3 C22 C23 C31 2.4(4)
C22 C23 C24 C25 0.2(4)
C31 C23 C24 C25 178.5(3)
C23 C24 C25 C26 -0.8(5)
C24 C25 C26 C27 1.0(6)
C25 C26 C27 C22 -0.6(5)
C25 C26 C27 C28 179.7(3)
C23 C22 C27 C26 0.1(4)
N3 C22 C27 C26 179.6(3)
C23 C22 C27 C28 179.7(3)
N3 C22 C27 C28 -0.7(4)
C26 C27 C28 C30 -61.7(4)
C22 C27 C28 C30 118.6(4)
C26 C27 C28 C29 61.7(5)
C22 C27 C28 C29 -117.9(4)
C24 C23 C31 C33 46.9(4)
C22 C23 C31 C33 -135.0(3)
C24 C23 C31 C32 -76.3(3)
C22 C23 C31 C32 101.9(3)
C3 C2 N1 C10 179.8(2)
C1 C2 N1 C10 -0.9(5)
C3 C2 N1 Mo1 9.0(3)
C1 C2 N1 Mo1 -171.8(3)
C11 C10 N1 C2 99.8(3)
C15 C10 N1 C2 -82.8(3)
C11 C10 N1 Mo1 -89.9(3)
C15 C10 N1 Mo1 87.5(3)
C4 C3 N2 C7 -3.4(4)
C2 C3 N2 C7 175.6(2)
C4 C3 N2 Mo1 169.1(2)
C2 C3 N2 Mo1 -11.9(3)
C6 C7 N2 C3 2.1(4)
C8 C7 N2 C3 -177.3(2)
C6 C7 N2 Mo1 -170.46(18)
C8 C7 N2 Mo1 10.2(3)
C7 C8 N3 C22 178.8(2)
C9 C8 N3 C22 -1.3(4)
C7 C8 N3 Mo1 -9.7(3)
C9 C8 N3 Mo1 170.2(2)
C23 C22 N3 C8 -93.6(3)
C27 C22 N3 C8 86.8(3)
C23 C22 N3 Mo1 95.5(3)
C27 C22 N3 Mo1 -84.1(3)
